data_2004744
loop_
_publ_author_name
'Feeder, N.'
'Jones, W.'

_publ_section_title
;
 Structures of Five \w-Phthalimidoaliphatic Carboxylic Acids
;
_journal_issue 4
_journal_name_full 'Acta Crystallographica Section C'
_journal_page_first 913
_journal_page_last 919
_journal_paper_doi 10.1107/S010827019501626X
_journal_volume 52
_journal_year 1996
_chemical_formula_sum 'C12 H11 N O4'
_chemical_formula_weight 233.1
_space_group_IT_number 2
_space_group_name_Hall '-P 1'
_space_group_name_H-M_alt 'P -1'
_symmetry_cell_setting triclinic
_symmetry_space_group_name_Hall '-P 1'
_symmetry_space_group_name_H-M 'P -1'
_atom_type_scat_source IntTabIV
_cell_angle_alpha 100.79(3)
_cell_angle_beta 104.50(5)
_cell_angle_gamma 83.53(6)
_cell_formula_units_Z 4
_cell_length_a 7.336(6)
_cell_length_b 10.950(3)
_cell_length_c 14.693(5)
_cell_measurement_reflns_used 25
_cell_measurement_temperature 295
_cell_measurement_theta_max 12
_cell_measurement_theta_min 8
_cell_volume 1119.8(11)
_diffrn_measurement_device 'Enraf-Nonius CAD-4'
_diffrn_measurement_method \w/2\q
_diffrn_radiation_type Mo
_diffrn_radiation_wavelength 0.71069
_diffrn_reflns_av_R_equivalents 0.03
_diffrn_reflns_limit_h_max 9
_diffrn_reflns_limit_h_min -9
_diffrn_reflns_limit_k_max 13
_diffrn_reflns_limit_k_min -13
_diffrn_reflns_limit_l_max 17
_diffrn_reflns_limit_l_min 0
_diffrn_reflns_number 4112
_diffrn_reflns_theta_max 25
_diffrn_standards_decay_% 0
_diffrn_standards_interval_count 100
_diffrn_standards_interval_time 60
_diffrn_standards_number 2
_exptl_absorpt_coefficient_mu 0.105
_exptl_absorpt_correction_type none
_exptl_crystal_colour White
_exptl_crystal_density_diffrn 1.38
_exptl_crystal_description Rod
_exptl_crystal_F_000 488
_exptl_crystal_size_max 0.4
_exptl_crystal_size_mid 0.2
_exptl_crystal_size_min 0.15
_refine_diff_density_max 0.28
_refine_diff_density_min -0.23
_refine_ls_extinction_method none
_refine_ls_goodness_of_fit_obs 1.115
_refine_ls_hydrogen_treatment 'see text'
_refine_ls_number_parameters 315
_refine_ls_number_reflns 1771
_refine_ls_R_factor_obs 0.064
_refine_ls_shift/esd_max 0.136
_refine_ls_structure_factor_coef F
_refine_ls_weighting_scheme unit
_refine_ls_wR_factor_obs 0.064
_reflns_number_observed 1771
_reflns_number_total 3944
_reflns_observed_criterion F>3\s(F)
_cod_data_source_file hu1020.cif
_cod_data_source_block hu1020c
_cod_original_cell_volume 1119.0(10)
_cod_original_formula_sum 'C12 H11 N1 O4'
_cod_database_code 2004744

loop_
_space_group_symop_id
_space_group_symop_operation_xyz
1 x,y,z
2 -x,-y,-z

loop_
_atom_site_aniso_label
_atom_site_aniso_U_11
_atom_site_aniso_U_22
_atom_site_aniso_U_33
_atom_site_aniso_U_12
_atom_site_aniso_U_13
_atom_site_aniso_U_23
C(1) .044(4) .084(5) .037(4) -.006(4) -.001(3) .010(4)
C(2) .078(6) .127(8) .056(5) -.027(5) -.002(4) .025(5)
C(3) .064(6) .223(13) .054(6) -.021(8) .003(4) .048(8)
C(4) .053(6) .206(13) .054(6) -.009(8) .009(4) -.024(8)
C(5) .063(6) .113(7) .070(6) .006(5) .005(4) -.028(5)
C(6) .035(4) .069(5) .050(4) -.004(3) .002(3) -.012(4)
C(7) .044(4) .066(5) .063(5) .000(4) .004(3) .013(4)
C(8) .057(5) .049(5) .060(4) -.012(4) .002(3) .010(4)
C(9) .051(5) .112(7) .041(4) .000(4) .012(3) .014(4)
C(10) .073(5) .068(5) .050(4) .005(4) .015(4) .009(3)
C(11) .083(6) .073(5) .069(5) -.001(4) .013(4) .013(4)
C(12) .065(6) .092(6) .052(5) -.013(4) -.002(4) .020(4)
N(1) .056(4) .062(4) .040(3) -.004(3) .007(3) .008(3)
O(7) .097(4) .064(4) .110(4) -.002(3) .007(3) .034(3)
O(8) .126(5) .057(3) .078(4) -.001(3) .009(3) -.001(3)
O(120) .061(3) .112(4) .060(3) -.012(3) .014(3) .006(3)
O(121) .059(4) .225(8) .059(4) -.016(4) .009(3) .005(4)
C(1') .043(4) .047(4) .048(4) -.006(3) .006(3) .001(3)
C(2') .074(5) .049(4) .067(5) .003(4) .015(4) .017(4)
C(3') .076(5) .072(5) .059(5) -.002(4) .014(4) .026(4)
C(4') .056(5) .089(6) .045(4) -.001(4) .008(3) .005(4)
C(5') .056(5) .055(4) .056(4) -.002(3) .007(3) -.007(4)
C(6') .040(4) .048(4) .056(4) -.004(3) .002(3) .012(3)
C(7') .047(4) .054(5) .064(5) -.006(3) .000(3) .020(4)
C(8') .053(5) .063(5) .057(4) -.007(4) .005(4) .006(4)
C(9') .061(5) .107(7) .051(4) -.006(4) .005(4) .027(4)
C(10') .067(5) .076(5) .049(4) -.006(4) .005(4) .017(4)
C(11') .067(5) .077(5) .056(4) -.008(4) .004(4) .012(4)
C(12') .062(5) .065(5) .046(4) -.013(4) .000(4) .022(4)
N(1') .053(4) .070(4) .047(3) -.005(3) .003(3) .017(3)
O(7') .104(4) .057(3) .091(4) -.004(3) .008(3) .032(3)
O(8') .114(5) .071(4) .063(3) -.009(3) .022(3) -.012(3)
O(120') .066(4) .133(5) .048(3) -.004(3) .018(3) .016(3)
O(121') .060(3) .082(3) .046(3) -.005(3) .005(2) .006(2)

loop_
_atom_site_label
_atom_site_fract_x
_atom_site_fract_y
_atom_site_fract_z
_atom_site_U_iso_or_equiv
N(1) .2521(7) .7805(5) .4609(3) .053(4)
O(7) .2763(8) .5674(5) .4347(4) .090(4)
O(8) .2180(8) .9846(5) .4396(4) .087(4)
O(120) .8990(7) .7298(5) .6632(3) .078(3)
O(121) .7746(7) .8063(7) .7837(4) .114(5)
C(1) .2338(9) .8146(7) .3107(4) .055(4)
C(2) .2128(11) .8674(9) .2306(5) .087(6)
C(3) .2148(13) .7847(13) .1461(7) .114(8)
C(4) .2356(13) .6593(13) .1452(7) .104(8)
C(5) .2539(11) .6058(9) .2257(6) .082(6)
C(6) .2528(9) .6888(7) .3079(5) .051(4)
C(7) .2639(9) .6644(7) .4057(5) .058(5)
C(8) .2331(9) .8751(6) .4093(5) .055(5)
C(9) .2430(10) .8035(7) .5612(4) .068(5)
C(10) .4402(10) .8378(6) .6298(5) .064(5)
C(11) .5636(11) .7233(7) .6341(5) .075(5)
C(12) .7580(11) .7553(8) .6995(5) .073(6)
N(1') .7419(7) .7135(5) 1.0976(4) .057(4)
O(7') .7156(8) .9220(5) 1.1608(4) .084(4)
O(8') .7812(8) .5000(5) 1.0826(3) .083(4)
O(120') .0962(7) .8429(5) .9075(3) .082(4)
O(121') .2207(6) .7625(4) .7854(3) .063(3)
C(1') .7615(8) .6323(6) 1.2327(4) .046(4)
C(2') .7781(10) .5561(6) 1.2993(5) .063(5)
C(3') .778(10) .6120(7) 1.3911(5) .069(5)
C(4') .7670(9) .7397(7) 1.4163(5) .063(5)
C(5') .7473(9) .8167(6) 1.3494(5) .056(4)
C(6') .7453(8) .7595(6) 1.2570(4) .048(4)
C(7') .7306(9) .8150(7) 1.1706(5) .055(5)
C(8') .7624(9) .6013(7) 1.1298(5) .058(5)
C(9') .7526(10) .7228(8) 1.0008(5) .073(5)
C(10') .5583(10) .7071(7) .9290(5) .064(5)
C(11') .4324(10) .8222(7) .9377(5) .067(5)
C(12') .2392(10) .8061(6) .8708(5) .058(5)
H(2) .1960(11) .9671(9) .2329(5) ?
H(3) .1995(13) .8204(13) .0807(7) ?
H(4) .2381(13) .5985(13) .0784(7) ?
H(5) .2680(11) .5061(9) .2237(6) ?
H(91) .1395(10) .8798(7) .5720(4) ?
H(92) .2010(10) .7206(7) .5781(4) ?
H(101) .4216(10) .8775(6) .7002(5) ?
H(102) .5016(10) .9042(6) .6025(5) ?
H(111) .5028(11) .6576(7) .6624(5) ?
H(112) .5799(11) .6829(7) .5634(5) ?
H(2') .7903(10) .4559(6) 1.2800(5) ?
H(3') .7887(10) .5546(7) 1.4447(5) ?
H(4') .7733(9) .7804(7) 1.4898(5) ?
H(5') .7341(9) .9169(6) 1.3684(5) ?
H(91') .7993(10) .8131(8) 1.0014(5) ?
H(92') .8530(10) .6508(8) .9784(5) ?
H(101') .4924(10) .6313(7) .9428(5) ?
H(102') .5798(10) .6859(7) .8575(5) ?
H(111') .4162(10) .8456(7) 1.0101(5) ?
H(112') .4957(10) .8970(7) .9209(5) ?

loop_
_geom_angle_atom_site_label_1
_geom_angle_atom_site_label_2
_geom_angle_atom_site_label_3
_geom_angle
_geom_angle_publ_flag
C(7) N(1) C(8) 112.3(6) no
C(9) N(1) C(7) 125.2(7) no
C(9) N(1) C(8) 122.2(7) no
C(8) C(1) C(6) 108.4(7) no
C(2) C(1) C(6) 122.1(8) no
C(2) C(1) C(8) 129.5(8) no
C(3) C(2) C(1) 116.1(10) no
C(2) C(3) C(4) 120.7(10) no
C(3) C(4) C(5) 123.3(10) no
C(4) C(5) C(6) 115.0(9) no
C(1) C(6) C(7) 107.8(6) no
C(5) C(6) C(7) 129.3(9) no
C(5) C(6) C(1) 122.9(9) no
C(6) C(7) N(1) 105.4(7) no
O(7) C(7) N(1) 124.4(8) no
O(7) C(7) C(6) 130.2(8) no
C(1) C(8) N(1) 106.1(7) no
O(8) C(8) N(1) 126.0(8) no
O(8) C(8) C(1) 128.0(8) no
C(10) C(9) N(1) 111.6(6) no
C(9) C(10) C(11) 108.0(7) no
C(10) C(11) C(12) 108.8(7) no
C(11) C(12) O(121) 121.5(9) no
C(11) C(12) O(120) 117.1(8) no
O(120) C(12) O(121) 121.3(8) no
C(7') N(1') C(8') 111.9(6) no
C(9') N(1') C(7') 125.1(7) no
C(9') N(1') C(8') 122.6(7) no
C(8') C(1') C(6') 108.2(7) no
C(2') C(1') C(6') 121.2(7) no
C(2') C(1') C(8') 130.5(7) no
C(3') C(2') C(1') 117.6(7) no
C(2') C(3') C(4') 121.4(7) no
C(3') C(4') C(5') 121.3(8) no
C(4') C(5') C(6') 116.9(6) no
C(1') C(6') C(7') 108.4(7) no
C(5') C(6') C(7') 129.9(7) no
C(5') C(6') C(1') 121.6(7) no
C(6') C(7') N(1') 105.4(6) no
O(7') C(7') N(1') 124.5(8) no
O(7') C(7') C(6') 130.1(8) no
C(1') C(8') N(1') 106.0(7) no
O(8') C(8') N(1') 125.4(7) no
O(8') C(8') C(1') 128.5(8) no
C(10') C(9') N(1') 111.7(7) no
C(9') C(10') C(11') 111.3(7) no
C(10') C(11') C(12') 111.7(7) no
C(11') C(12') O(121') 121.6(8) no
C(11') C(12') O(120') 116.3(7) no
O(120') C(12') O(121') 122.1(7) no
C(9) C(10) H(101) 109.8(4) no
C(9) C(10) H(102) 109.9(5) no
C(11) C(10) H(101) 109.8(5) no
C(11) C(10) H(102) 109.9(5) no
H(91) C(9) N(1) 108.9(5) no
H(102) C(10) H(101) 109.9 no
H(91) C(9) C(10) 108.9(5) no
H(92) C(9) N(1) 108.9(5) no
H(92) C(9) C(10) 109.0(5) no
H(92) C(9) H(91) 109.5 no
H(111) C(11) C(10) 109.7(5) no
H(111) C(11) C(12) 109.6(5) no
H(112) C(11) C(10) 109.6(5) no
H(112) C(11) C(12) 109.6(5) no
H(112) C(11) H(111) 109.5 no
C(3) C(4) H(4) 118.4(7) no
C(5) C(4) H(4) 118.4(7) no
H(2) C(2) C(1) 121.9(6) no
C(3) C(2) H(2) 122.0(7) no
H(3) C(3) C(4) 119.6(7) no
H(3) C(3) C(2) 119.6(7) no
H(5) C(5) C(6) 122.5(7) no
H(5) C(5) C(4) 122.5(7) no
C(3') C(2') H(2') 121.2(5) no
C(3') C(4') H(4') 119.4(5) no
C(5') C(4') H(4') 119.4(5) no
C(10') C(9') H(91') 108.9(5) no
C(10') C(9') H(92') 108.9(5) no
C(11') C(10') H(101') 109.0(5) no
C(11') C(10') H(102') 109.0(5) no
H(2') C(2') C(1') 121.2(5) no
H(3') C(3') C(2') 119.3(5) no
H(3') C(3') C(4') 119.3(5) no
H(5') C(5') C(4') 121.6(5) no
H(5') C(5') C(6') 121.6(5) no
H(91') C(9') N(1') 108.9(5) no
H(92') C(9') H(91') 109.5 no
H(92') C(9') N(1') 108.9(5) no
H(101') C(10') C(9') 109.1(5) no
H(102') C(10') C(9') 109.0(5) no
H(102') C(10') H(101') 109.5 no
H(111') C(11') C(10') 108.9(5) no
H(111') C(11') C(12') 108.9(5) no
H(112') C(11') C(10') 108.9(5) no
H(112') C(11') C(12') 108.9(5) no
H(112') C(11') H(111') 109.5 no

loop_
_geom_bond_atom_site_label_1
_geom_bond_atom_site_label_2
_geom_bond_distance
_geom_bond_publ_flag
C(1) C(2) 1.374(11) no
C(2) C(3) 1.396(13) no
C(3) C(4) 1.362(16) no
C(4) C(5) 1.387(15) no
C(5) C(6) 1.370(11) no
C(6) C(1) 1.362(11) no
C(7) C(6) 1.491(11) no
C(7) N(1) 1.381(8) no
C(7) O(7) 1.203(9) no
C(8) C(1) 1.477(9) no
C(8) N(1) 1.370(10) no
C(8) O(8) 1.201(9) no
C(9) N(1) 1.464(9) no
C(9) C(10) 1.582(9) no
C(10) C(11) 1.464(11) no
C(11) C(12) 1.543(10) no
C(12) O(120) 1.260(10) no
C(12) O(121) 1.240(9) no
C(1') C(2') 1.375(10) no
C(2') C(3') 1.372(11) no
C(3') C(4') 1.376(11) no
C(4') C(5') 1.383(11) no
C(5') C(6') 1.381(10) no
C(6') C(1') 1.371(10) no
C(7') C(6') 1.482(10) no
C(7') N(1') 1.404(10) no
C(7') O(7') 1.197(9) no
C(8') C(1') 1.487(9) no
C(8') N(1') 1.377(10) no
C(8') O(8') 1.207(10) no
C(9') N(1') 1.466(10) no
C(9') C(10') 1.552(9) no
C(10') C(11') 1.482(11) no
C(11') C(12') 1.517(10) no
C(12') O(120') 1.289(10) no
C(12') O(121') 1.234(9) no
H(101) C(10) 1.080 no
H(92) C(9) 1.080 no
H(111) C(11) 1.080 no
H(4) C(4) 1.080 no
H(3) C(3) 1.080 no
H(102) C(10) 1.080 no
H(91) C(9) 1.080 no
H(112) C(11) 1.080 no
H(2) C(2) 1.080 no
H(5) C(5) 1.080 no
H(4') C(4') 1.080 no
H(3') C(3') 1.080 no
H(92') C(9') 1.080 no
H(101') C(10') 1.080 no
H(111') C(11') 1.080 no
H(2') C(2') 1.080 no
H(5') C(5') 1.080 no
H(91') C(9') 1.080 no
H(102') C(10') 1.080 no
H(112') C(11') 1.080 no

loop_
_geom_torsion_atom_site_label_1
_geom_torsion_atom_site_label_2
_geom_torsion_atom_site_label_3
_geom_torsion_atom_site_label_4
_geom_torsion
_geom_torsion_publ_flag
C1 C2 C3 C4 0.3 no
C1' C2' C3' C4' -1.3 no
C1 C2 C3 H3 -179.8 no
C1' C2' C3' H3' 178.7 no
C1 C6 C5 C4 0.5 no
C1' C6' C5' C4' 0.2 no
C1 C6 C5 H5 -179.6 no
C1' C6' C5' H5' -179.8 no
C2 C1 C6 C5 0.5 no
C2' C1' C6' C5' 0.8 no
C2 C1 C6 C7 -177.6 no
C2' C1' C6' C7' 179.8 no
C2 C1 C8 N1 177.8 no
C2' C1' C8' N1' -179.7 no
C2 C1 C8 O8 -1.8 no
C2' C1' C8' O8' -1.2 no
C3 C4 C5 C6 -1.1 no
C3' C4' C5' C6' -1.7 no
C3 C4 C5 H5 179.0 no
C3' C4' C5' H5' 178.3 no
C5 C4 C3 C2 0.7 no
C5' C4' C3' C2' 2.3 no
C5 C4 C3 H3 -179.2 no
C5' C4' C3' H3' -177.7 no
C6 C1 C2 C3 -0.9 no
C6' C1' C2' C3' -0.3 no
C6 C1 C2 H2 179.2 no
C6' C1' C2' H2' 179.7 no
C6 C1 C8 N1 0.0 no
C6' C1' C8' N1' -1.4 no
C6 C1 C8 O8 -179.6 no
C6' C1' C8' O8' 177.1 no
C7 C6 C5 C4 178.1 no
C7' C6' C5' C4' -178.6 no
C7 C6 C5 H5 -1.9 no
C7' C6' C5' H5' 1.5 no
C7 N1 C8 C1 -0.4 no
C7' N1' C8' C1' 0.9 no
C7 N1 C8 O8 179.2 no
C7' N1' C8' O8' -177.6 no
C7 N1 C9 C10 101.9 no
C7' N1' C9' C10' -100.6 no
C7 N1 C9 H91 -137.8 no
C7' N1' C9' H91' 19.8 no
C7 N1 C9 H92 -18.5 no
C7' N1' C9' H92' 139.1 no
C8 C1 C2 C3 -178.3 no
C8' C1' C2' C3' 177.8 no
C8 C1 C2 H2 1.7 no
C8' C1' C2' H2' -2.2 no
C8 C1 C6 C5 178.4 no
C8' C1' C6' C5' -177.6 no
C8 C1 C6 C7 0.3 no
C8' C1' C6' C7' 1.3 no
C8' N1' C7' C6' -0.1 no
C8 N1 C7 C6 0.6 no
C8' N1' C7' O7' 178.0 no
C8 N1 C7 O7 -178.7 no
C8' N1' C9' C10' 86.6 no
C8 N1 C9 C10 -84.0 no
C8' N1' C9' H91' -153.0 no
C8 N1 C9 H91 36.3 no
C8' N1' C9' H92' -33.7 no
C8 N1 C9 H92 155.7 no
C9 C10 C11 C12 179.1 no
C9' C10' C11' C12' -177.6 no
C9 C10 C11 H111 -61.0 no
C9 C10 C11 H112 59.3 no
C9' N1' C7' C6' -173.6 no
C9 N1 C7 C6 175.2 no
C9' N1' C7' O7' 5.2 no
C9 N1 C7 O7 -3.4 no
C9' N1' C8' C1' 174.6 no
C9 N1 C8 C1 -175.2 no
C9' N1' C8' O8' -4.0 no
C9 N1 C8 O8 4.4 no
C11 C10 C9 H91 164.5 no
C11 C10 C9 H92 45.1 no
C11 C10 C9 N1 -75.2 no
H2 C2 C3 C4 -179.8 no
H2' C2' C3' C4' 178.7 no
H2' C2' C3' H3' -1.3 no
H2 C2 C3 H3 0.2 no
H4 C4 C3 C2 -177.6 no
H4 C4 C3 H3 2.4 no
H4 C4 C5 C6 178.3 no
H4 C4 C5 H5 -1.8 no
H91' C9' C10' C11' -43.1 no
H91' C9' C10' H101' -163.4 no
H91' C9' C10' H102' 77.1 no
H92' C9' C10' C11' -162.4 no
H92' C9' C10' H101' 77.3 no
H92' C9' C10' H102' -42.2 no
H101 C10 C11 C12 -57.2 no
H102 C10 C11 C12 62.2 no
N1 C7 C6 C1 -0.5 no
N1' C7' C6' C1' -0.8 no
N1 C7 C6 C5 -178.5 no
N1' C7' C6' C5' 178.1 no
N1' C9' C10' C11' 77.3 no
N1' C9' C10' H101' -43.0 no
N1' C9' C10' H102' -162.5 no
O7' C7' C6' C1' -179.5 no
O7 C7 C6 C1 177.5 no
O7 C7 C6 C5 0.0 no
O7' C7' C6' C5' -0.6 no
O121 C12 C11 C10 57.9 no
O120 C12 C11 C10 -120.6 no
O121 C12 C11 H111 -62.0 no
O120 C12 C11 H111 119.5 no
O120 C12 C11 H112 -0.7 no
O121 C12 C11 H112 177.8 no
O121' C12' C11' C10' -49.5 no
O120' C12' C11' C10' 132.0 no
